data_7227032
loop_
_publ_author_name
'Liu, Yu-Ling'
'Wang, Zhongxia'
'Han, Xiang-Bin'
'Sun, Yu-Ling'
'Pryor, Donald E.'

_publ_section_title
;
 Orientational ordering of guests induced structural phase transition
 coupled with switchable dielectric property in a host-guest crystal:
 bis(Thiourea) thiazolium chloride
;
_journal_name_full 'RSC Adv.'
_journal_paper_doi 10.1039/C6RA23952H
_journal_year 2016
_chemical_formula_moiety 'C8 H12 N4 S4, 8(C H4 N2 S), 4(Cl), 4(C H)'
_chemical_formula_sum 'C20 H48 Cl4 N20 S12'
_chemical_formula_weight 1095.30
_space_group_crystal_system orthorhombic
_space_group_IT_number 63
_space_group_name_Hall '-C 2c 2'
_space_group_name_H-M_alt 'C m c m'
_symmetry_space_group_name_Hall '-C 2c 2'
_symmetry_space_group_name_H-M 'C m c m'
_atom_sites_solution_hydrogens mixed
_audit_creation_method SHELXL-2014/7
_audit_update_record
;
2016-03-17 deposited with the CCDC.
2016-11-01 downloaded from the CCDC.
;
_cell_angle_alpha 90
_cell_angle_beta 90
_cell_angle_gamma 90
_cell_formula_units_Z 1
_cell_length_a 14.430(9)
_cell_length_b 10.330(9)
_cell_length_c 8.417(7)
_cell_measurement_reflns_used 1767
_cell_measurement_temperature 273(2)
_cell_measurement_theta_max 27.4198
_cell_measurement_theta_min 3.4254
_cell_volume 1254.7(17)
_computing_structure_refinement 'SHELXL-2014/7 (Sheldrick, 2014)'
_diffrn_ambient_temperature 273(2)
_diffrn_detector_area_resol_mean 28.5714
_diffrn_measured_fraction_theta_full 0.994
_diffrn_measured_fraction_theta_max 0.995
_diffrn_measurement_device_type 'Saturn724+ (4x4 bin mode)'
_diffrn_measurement_method CCD_Profile_fitting
_diffrn_radiation_type MoK\a
_diffrn_radiation_wavelength 0.71073
_diffrn_reflns_av_R_equivalents 0.0347
_diffrn_reflns_av_unetI/netI 0.0219
_diffrn_reflns_Laue_measured_fraction_full 0.994
_diffrn_reflns_Laue_measured_fraction_max 0.995
_diffrn_reflns_limit_h_max 15
_diffrn_reflns_limit_h_min -18
_diffrn_reflns_limit_k_max 13
_diffrn_reflns_limit_k_min -13
_diffrn_reflns_limit_l_max 10
_diffrn_reflns_limit_l_min -10
_diffrn_reflns_number 4412
_diffrn_reflns_point_group_measured_fraction_full 0.994
_diffrn_reflns_point_group_measured_fraction_max 0.995
_diffrn_reflns_theta_full 25.242
_diffrn_reflns_theta_max 27.415
_diffrn_reflns_theta_min 3.427
_exptl_absorpt_coefficient_mu 0.777
_exptl_absorpt_correction_T_max 1.0000
_exptl_absorpt_correction_T_min 0.9300
_exptl_absorpt_correction_type multi-scan
_exptl_absorpt_process_details
;   Higashi, T.(1995). Program for Absorption Correction.
    Rigaku Corporation, Tokyo, Japan. 
;
_exptl_crystal_colour colorless
_exptl_crystal_density_diffrn 1.450
_exptl_crystal_description needlelike
_exptl_crystal_F_000 568
_exptl_crystal_size_max 0.2000
_exptl_crystal_size_mid 0.2000
_exptl_crystal_size_min 0.2000
_refine_diff_density_max 1.003
_refine_diff_density_min -0.889
_refine_diff_density_rms 0.088
_refine_ls_extinction_method none
_refine_ls_goodness_of_fit_ref 1.128
_refine_ls_hydrogen_treatment constr
_refine_ls_matrix_type full
_refine_ls_number_parameters 60
_refine_ls_number_reflns 794
_refine_ls_number_restraints 62
_refine_ls_restrained_S_all 1.154
_refine_ls_R_factor_all 0.0728
_refine_ls_R_factor_gt 0.0644
_refine_ls_shift/su_max 0.000
_refine_ls_shift/su_mean 0.000
_refine_ls_structure_factor_coef Fsqd
_refine_ls_weighting_details 'w=1/[\s^2^(Fo^2^)+(0.1094P)^2^+3.0346P] where P=(Fo^2^+2Fc^2^)/3'
_refine_ls_weighting_scheme calc
_refine_ls_wR_factor_gt 0.1861
_refine_ls_wR_factor_ref 0.1945
_reflns_Friedel_coverage 0.000
_reflns_number_gt 682
_reflns_number_total 794
_reflns_threshold_expression 'I > 2\s(I)'
_cod_data_source_file c6ra23952h2.cif
_cod_data_source_block 273K
_cod_depositor_comments
;
The following automatic conversions were performed:

'_exptl_absorpt_correction_type' value 'Multi-scan' changed to
'multi-scan' according to
/usr/data/users/saulius/crontab/automatic-downloads/rss-feeds/RSC/lib/dictionaries/cif_core.dic
dictionary named 'cif_core.dic' version 2.4.2 from 2011-04-26.

Automatic conversion script
Id: cif_fix_values 4268 2015-11-12 08:31:59Z antanas 
;
_cod_original_cell_volume 1254.6(17)
_cod_database_code 7227032
_shelx_shelxl_version_number 2014/7
_shelx_space_group_comment
;
The symmetry employed for this shelxl refinement is uniquely defined
by the following loop, which should always be used as a source of
symmetry information in preference to the above space-group names.
They are only intended as comments.
;

loop_
_space_group_symop_operation_xyz
'x, y, z'
'-x, -y, z+1/2'
'-x, y, -z+1/2'
'x, -y, -z'
'x+1/2, y+1/2, z'
'-x+1/2, -y+1/2, z+1/2'
'-x+1/2, y+1/2, -z+1/2'
'x+1/2, -y+1/2, -z'
'-x, -y, -z'
'x, y, -z-1/2'
'x, -y, z-1/2'
'-x, y, z'
'-x+1/2, -y+1/2, -z'
'x+1/2, y+1/2, -z-1/2'
'x+1/2, -y+1/2, z-1/2'
'-x+1/2, y+1/2, z'

loop_
_atom_site_label
_atom_site_type_symbol
_atom_site_fract_x
_atom_site_fract_y
_atom_site_fract_z
_atom_site_U_iso_or_equiv
_atom_site_adp_type
_atom_site_occupancy
_atom_site_site_symmetry_order
_atom_site_calc_flag
_atom_site_refinement_flags_posn
_atom_site_refinement_flags_adp
_atom_site_refinement_flags_occupancy
C1 C 0.3157(3) 0.6740(4) 0.2500 0.0347(10) Uani 1 2 d S T P
C3 C 0.0000 0.3963(11) -0.013(2) 0.080(4) Uani 0.5 2 d DGS TU P
H4A H 0.0000 0.3140 -0.0473 0.096 Uiso 0.5 2 d R U P
S2 S -0.0890(4) 0.4785(10) -0.011(2) 0.105(3) Uani 0.25 1 d G U P
C4 C -0.0590(13) 0.6050(10) 0.056(2) 0.097(7) Uani 0.25 1 d G U P
H5A H -0.0938 0.6699 0.0725 0.116 Uiso 0.25 1 d R U P
C2 C 0.0426(16) 0.5985(13) 0.089(2) 0.085(6) Uani 0.25 1 d DG U P
H3A H 0.0760 0.6581 0.1281 0.101 Uiso 0.25 1 d R U P
N2 N 0.0722(9) 0.4745(18) 0.042(3) 0.097(6) Uani 0.25 1 d DG U P
H2C H 0.1285 0.4495 0.0476 0.116 Uiso 0.25 1 d R U P
Cl1 Cl 0.0000 0.91294(14) 0.2500 0.0408(5) Uani 1 4 d S T P
N1 N 0.3523(2) 0.6318(3) 0.1154(3) 0.0459(8) Uani 1 1 d . . .
H1A H 0.3983 0.5788 0.1175 0.055 Uiso 1 1 calc R U .
H1B H 0.3301 0.6573 0.0259 0.055 Uiso 1 1 calc R U .
S1 S 0.22392(11) 0.77816(15) 0.2500 0.0580(6) Uani 1 2 d S T P

loop_
_atom_site_aniso_label
_atom_site_aniso_U_11
_atom_site_aniso_U_22
_atom_site_aniso_U_33
_atom_site_aniso_U_23
_atom_site_aniso_U_13
_atom_site_aniso_U_12
C1 0.041(2) 0.036(2) 0.027(2) 0.000 0.000 0.0102(18)
C3 0.095(9) 0.039(5) 0.107(13) 0.005(7) 0.000 0.000
S2 0.084(3) 0.102(7) 0.128(8) -0.015(6) -0.006(6) -0.033(4)
C4 0.151(12) 0.051(9) 0.088(17) -0.017(10) -0.030(16) 0.033(10)
C2 0.110(9) 0.069(7) 0.075(10) -0.008(7) 0.014(7) -0.033(7)
N2 0.101(7) 0.096(9) 0.093(11) -0.013(8) -0.015(8) 0.012(6)
Cl1 0.0308(8) 0.0304(8) 0.0613(11) 0.000 0.000 0.000
N1 0.0547(17) 0.0526(16) 0.0304(15) -0.0030(12) 0.0014(12) 0.0264(14)
S1 0.0698(11) 0.0762(11) 0.0282(7) 0.000 0.000 0.0468(8)

loop_
_atom_type_symbol
_atom_type_description
_atom_type_scat_dispersion_real
_atom_type_scat_dispersion_imag
_atom_type_scat_source
C C 0.0033 0.0016 'International Tables Vol C Tables 4.2.6.8 and 6.1.1.4'
H H 0.0000 0.0000 'International Tables Vol C Tables 4.2.6.8 and 6.1.1.4'
N N 0.0061 0.0033 'International Tables Vol C Tables 4.2.6.8 and 6.1.1.4'
O O 0.0106 0.0060 'International Tables Vol C Tables 4.2.6.8 and 6.1.1.4'
S S 0.1246 0.1234 'International Tables Vol C Tables 4.2.6.8 and 6.1.1.4'
Cl Cl 0.1484 0.1585 'International Tables Vol C Tables 4.2.6.8 and 6.1.1.4'

loop_
_geom_angle_atom_site_label_1
_geom_angle_atom_site_label_2
_geom_angle_atom_site_label_3
_geom_angle
_geom_angle_site_symmetry_1
_geom_angle_site_symmetry_3
N1 C1 N1 117.7(4) . 10_556
N1 C1 S1 121.2(2) . .
N1 C1 S1 121.2(2) 10_556 .
C2 C3 C2 88(4) 9_565 4_565
C2 C3 C4 23.5(6) 9_565 4_565
C2 C3 C4 111(4) 4_565 4_565
C2 C3 C4 111(4) 9_565 9_565
C2 C3 C4 23.5(10) 4_565 9_565
C4 C3 C4 134(4) 4_565 9_565
C2 C3 N2 71.9(17) 9_565 12
C2 C3 N2 136(2) 4_565 12
C4 C3 N2 56.8(17) 4_565 12
C4 C3 N2 146(2) 9_565 12
C2 C3 N2 136.1(19) 9_565 .
C2 C3 N2 72(2) 4_565 .
C4 C3 N2 145.6(12) 4_565 .
C4 C3 N2 57(3) 9_565 .
N2 C3 N2 96.3(4) 12 .
C2 C3 S2 52.9(17) 9_565 .
C2 C3 S2 123(2) 4_565 .
C4 C3 S2 40.9(14) 4_565 .
C4 C3 S2 141(2) 9_565 .
N2 C3 S2 19.4(3) 12 .
N2 C3 S2 107.5 . .
C2 C3 S2 123(2) 9_565 12
C2 C3 S2 52.8(19) 4_565 12
C4 C3 S2 141.3(18) 4_565 12
C4 C3 S2 41(2) 9_565 12
N2 C3 S2 107.5(6) 12 12
N2 C3 S2 19.40(13) . 12
S2 C3 S2 113.1(6) . 12
C2 C3 N2 106(2) 9_565 4_565
C2 C3 N2 55.0(16) 4_565 4_565
C4 C3 N2 121(2) 4_565 4_565
C4 C3 N2 52.7(17) 9_565 4_565
N2 C3 N2 93.0(6) 12 4_565
N2 C3 N2 31.2(13) . 4_565
S2 C3 N2 94.5(6) . 4_565
S2 C3 N2 20.5(7) 12 4_565
C2 C3 N2 55.0(10) 9_565 9_565
C2 C3 N2 106(2) 4_565 9_565
C4 C3 N2 52.7(10) 4_565 9_565
C4 C3 N2 121(2) 9_565 9_565
N2 C3 N2 31.2(13) 12 9_565
N2 C3 N2 93.0(8) . 9_565
S2 C3 N2 20.5(12) . 9_565
S2 C3 N2 94.5(6) 12 9_565
N2 C3 N2 75.0(8) 4_565 9_565
C2 C3 S2 121(2) 9_565 9_565
C2 C3 S2 63.4(13) 4_565 9_565
C4 C3 S2 134(2) 4_565 9_565
C4 C3 S2 53.8(10) 9_565 9_565
N2 C3 S2 94.5(13) 12 9_565
N2 C3 S2 15.0(16) . 9_565
S2 C3 S2 101.2(15) . 9_565
S2 C3 S2 13.1(11) 12 9_565
N2 C3 S2 16.2(7) 4_565 9_565
N2 C3 S2 83.9(10) 9_565 9_565
C2 C3 S2 63.4(9) 9_565 4_565
C2 C3 S2 121(2) 4_565 4_565
C4 C3 S2 53.8(10) 4_565 4_565
C4 C3 S2 134(2) 9_565 4_565
N2 C3 S2 15.0(12) 12 4_565
N2 C3 S2 94.5(5) . 4_565
S2 C3 S2 13.1(6) . 4_565
S2 C3 S2 101.2(4) 12 4_565
N2 C3 S2 83.9(8) 4_565 4_565
N2 C3 S2 16.2(3) 9_565 4_565
S2 C3 S2 88.9(13) 9_565 4_565
S2 S2 N2 74(4) 4_565 12
S2 S2 N2 55(2) 4_565 9_565
N2 S2 N2 105(3) 12 9_565
S2 S2 C4 155.3(4) 4_565 4_565
N2 S2 C4 93(3) 12 4_565
N2 S2 C4 110(3) 9_565 4_565
S2 S2 C2 144(3) 4_565 9_565
N2 S2 C2 99(2) 12 9_565
N2 S2 C2 94(3) 9_565 9_565
C4 S2 C2 16.2(5) 4_565 9_565
S2 S2 C4 16.92(11) 4_565 .
N2 S2 C4 66.5(2) 12 .
N2 S2 C4 49(3) 9_565 .
C4 S2 C4 138.4(5) 4_565 .
C2 S2 C4 127.7(9) 9_565 .
S2 S2 C3 120.8(11) 4_565 .
N2 S2 C3 64.5(13) 12 .
N2 S2 C3 96.0(17) 9_565 .
C4 S2 C3 35.8(12) 4_565 .
C2 S2 C3 35.2(15) 9_565 .
C4 S2 C3 104.2 . .
S2 S2 C2 26(2) 4_565 12
N2 S2 C2 54.4(7) 12 12
N2 S2 C2 57(3) 9_565 12
C4 S2 C2 130.1(15) 4_565 12
C2 S2 C2 122.7(11) 9_565 12
C4 S2 C2 12.4(7) . 12
C3 S2 C2 94.6(12) . 12
S2 S2 C3 46.2(11) 4_565 9_565
N2 S2 C3 68.3(13) 12 9_565
N2 S2 C3 37(2) 9_565 9_565
C4 S2 C3 109.6(9) 4_565 9_565
C2 S2 C3 97.7(10) 9_565 9_565
C4 S2 C3 30.1(8) . 9_565
C3 S2 C3 78.8(7) . 9_565
C2 S2 C3 29.0(8) 12 9_565
S2 S2 C2 117.2(9) 4_565 4_565
N2 S2 C2 79.7(15) 12 4_565
N2 S2 C2 79.1(13) 9_565 4_565
C4 S2 C2 38.4(8) 4_565 4_565
C2 S2 C2 28.5(4) 9_565 4_565
C4 S2 C2 100.5(8) . 4_565
C3 S2 C2 20.1(11) . 4_565
C2 S2 C2 94.3(8) 12 4_565
C3 S2 C2 71.2(3) 9_565 4_565
C2 C4 C3 73(5) 12 9_565
C2 C4 S2 113(2) 12 4_565
C3 C4 S2 103.3(17) 9_565 4_565
C2 C4 N2 120.0(16) 12 9_565
C3 C4 N2 82(2) 9_565 9_565
S2 C4 N2 25.8(10) 4_565 9_565
C2 C4 N2 88.3(7) 12 12
C3 C4 N2 94.7(13) 9_565 12
S2 C4 N2 24.5(15) 4_565 12
N2 C4 N2 40.0(17) 9_565 12
C2 C4 S2 108.0(6) 12 .
C3 C4 S2 96.1(11) 9_565 .
S2 C4 S2 7.8(5) 4_565 .
N2 C4 S2 22.6(18) 9_565 .
N2 C4 S2 20.2(3) 12 .
C2 C4 C2 39(5) 12 .
C3 C4 C2 33.7(15) 9_565 .
S2 C4 C2 116.1(6) 4_565 .
N2 C4 C2 104.9(9) 9_565 .
N2 C4 C2 96.1(7) 12 .
S2 C4 C2 108.4 . .
C2 C4 C4 50(5) 12 12
C3 C4 C4 23.0(15) 9_565 12
S2 C4 C4 114.7(5) 4_565 12
N2 C4 C4 99.3(11) 9_565 12
N2 C4 C4 98.0(7) 12 12
S2 C4 C4 106.9 . 12
C2 C4 C4 11.0 . 12
C4 C2 C3 84(5) 12 9_565
C4 C2 S2 51.1(19) 12 9_565
C3 C2 S2 92(2) 9_565 9_565
C4 C2 C2 130(6) 12 12
C3 C2 C2 46.2(17) 9_565 12
S2 C2 C2 123.0(11) 9_565 12
C4 C2 N2 47(2) 12 4_565
C3 C2 N2 71(2) 9_565 4_565
S2 C2 N2 21.2(13) 9_565 4_565
C2 C2 N2 107.7(5) 12 4_565
C4 C2 N2 76.4(12) 12 .
C3 C2 N2 93.8(14) 9_565 .
S2 C2 N2 25.4(15) 9_565 .
C2 C2 N2 107.7 12 .
N2 C2 N2 36.9(15) 4_565 .
C4 C2 C4 119(6) 12 .
C3 C2 C4 35.3(17) 9_565 .
S2 C2 C4 117.7(14) 9_565 .
C2 C2 C4 11.0 12 .
N2 C2 C4 100.2(6) 4_565 .
N2 C2 C4 106.7 . .
C4 C2 S2 59.6(12) 12 12
C3 C2 S2 87.7(12) 9_565 12
S2 C2 S2 10.1(9) 9_565 12
C2 C2 S2 114.1(9) 12 12
N2 C2 S2 21.1(14) 4_565 12
N2 C2 S2 17.3(3) . 12
C4 C2 S2 109.8(9) . 12
C4 C2 S2 114(5) 12 4_565
C3 C2 S2 36.5(11) 9_565 4_565
S2 C2 S2 94.6(13) 9_565 4_565
C2 C2 S2 28.5(6) 12 4_565
N2 C2 S2 80.3(8) 4_565 4_565
N2 C2 S2 81.2(5) . 4_565
C4 C2 S2 25.5(5) . 4_565
S2 C2 S2 85.7(12) 12 4_565
S2 N2 S2 50(5) 12 9_565
S2 N2 N2 41.0(16) 12 4_565
S2 N2 N2 34(4) 9_565 4_565
S2 N2 C4 61(2) 12 9_565
S2 N2 C4 109(5) 9_565 9_565
N2 N2 C4 81(3) 4_565 9_565
S2 N2 C4 93.3(6) 12 12
S2 N2 C4 45(3) 9_565 12
N2 N2 C4 59(2) 4_565 12
C4 N2 C4 136(2) 9_565 12
S2 N2 C3 96(2) 12 .
S2 N2 C3 128(4) 9_565 .
N2 N2 C3 94.2(16) 4_565 .
C4 N2 C3 41.0(8) 9_565 .
C4 N2 C3 119.6(19) 12 .
S2 N2 C2 60(2) 12 4_565
S2 N2 C2 102(5) 9_565 4_565
N2 N2 C2 72(3) 4_565 4_565
C4 N2 C2 13.3(9) 9_565 4_565
C4 N2 C2 123.5(19) 12 4_565
C3 N2 C2 37.0(10) . 4_565
S2 N2 C2 108.3(5) 12 .
S2 N2 C2 61(5) 9_565 .
N2 N2 C2 72(2) 4_565 .
C4 N2 C2 141.2(17) 9_565 .
C4 N2 C2 15.3(13) 12 .
C3 N2 C2 113.1 . .
C2 N2 C2 128.0(11) 4_565 .
S2 N2 C3 95.5(15) 12 9_565
S2 N2 C3 64(4) 9_565 9_565
N2 N2 C3 54.6(12) 4_565 9_565
C4 N2 C3 110(2) 9_565 9_565
C4 N2 C3 32.6(17) 12 9_565
C3 N2 C3 87.0(5) . 9_565
C2 N2 C3 96.8(14) 4_565 9_565
C2 N2 C3 31.2(7) . 9_565

loop_
_geom_bond_atom_site_label_1
_geom_bond_atom_site_label_2
_geom_bond_distance
_geom_bond_site_symmetry_2
C1 N1 1.323(3) .
C1 N1 1.324(3) 10_556
C1 S1 1.707(5) .
C3 C2 0.89(3) 9_565
C3 C2 0.89(3) 4_565
C3 C4 0.925(16) 4_565
C3 C4 0.925(18) 9_565
C3 N2 1.398(13) 12
C3 N2 1.398(7) .
C3 S2 1.540(8) .
C3 S2 1.540(16) 12
C3 N2 1.71(3) 4_565
C3 N2 1.711(15) 9_565
C3 S2 1.834(12) 9_565
C3 S2 1.834(13) 4_565
S2 S2 0.48(2) 4_565
S2 N2 0.515(8) 12
S2 N2 0.60(3) 9_565
S2 C4 1.036(17) 4_565
S2 C2 1.23(2) 9_565
S2 C4 1.488(8) .
S2 C2 1.641(14) 12
S2 C3 1.834(13) 9_565
S2 C2 2.161(13) 4_565
C4 C2 0.37(2) 12
C4 C3 0.93(2) 9_565
C4 S2 1.04(2) 4_565
C4 N2 1.18(3) 9_565
C4 N2 1.366(7) 12
C4 C2 1.495(8) .
C4 C4 1.70(4) 12
C2 C4 0.37(3) 12
C2 C3 0.89(2) 9_565
C2 S2 1.23(4) 9_565
C2 C2 1.23(4) 12
C2 N2 1.40(4) 4_565
C2 N2 1.405(7) .
C2 S2 1.641(5) 12
C2 S2 2.161(17) 4_565
N2 S2 0.515(11) 12
N2 S2 0.60(3) 9_565
N2 N2 0.89(4) 4_565
N2 C4 1.18(4) 9_565
N2 C4 1.366(13) 12
N2 C2 1.40(3) 4_565
N2 C3 1.71(3) 9_565

loop_
_geom_hbond_atom_site_label_D
_geom_hbond_atom_site_label_H
_geom_hbond_atom_site_label_A
_geom_hbond_distance_DH
_geom_hbond_distance_HA
_geom_hbond_distance_DA
_geom_hbond_angle_DHA
_geom_hbond_site_symmetry_A
N1 H1A Cl1 0.86 2.52 3.307(3) 153.1 5_545
N1 H1B S1 0.86 2.54 3.396(4) 175.0 13_565

loop_
_geom_torsion_atom_site_label_1
_geom_torsion_atom_site_label_2
_geom_torsion_atom_site_label_3
_geom_torsion_atom_site_label_4
_geom_torsion
_geom_torsion_site_symmetry_1
_geom_torsion_site_symmetry_4
C2 C3 S2 S2 -141(7) 9_565 4_565
C2 C3 S2 S2 -86(5) 4_565 4_565
C4 C3 S2 S2 -169(9) 4_565 4_565
C4 C3 S2 S2 -64(7) 9_565 4_565
N2 C3 S2 S2 51(6) 12 4_565
N2 C3 S2 S2 -6(5) . 4_565
S2 C3 S2 S2 -26(5) 12 4_565
N2 C3 S2 S2 -35(6) 4_565 4_565
N2 C3 S2 S2 -53(3) 9_565 4_565
S2 C3 S2 S2 -20(6) 9_565 4_565
C2 C3 S2 N2 168(2) 9_565 12
C2 C3 S2 N2 -136(2) 4_565 12
C4 C3 S2 N2 140(4) 4_565 12
C4 C3 S2 N2 -115(4) 9_565 12
N2 C3 S2 N2 -57.0(11) . 12
S2 C3 S2 N2 -76.9(11) 12 12
N2 C3 S2 N2 -86.0(12) 4_565 12
N2 C3 S2 N2 -104(4) 9_565 12
S2 C3 S2 N2 -71.1(13) 9_565 12
S2 C3 S2 N2 -51(6) 4_565 12
C2 C3 S2 N2 -88(4) 9_565 9_565
C2 C3 S2 N2 -33(3) 4_565 9_565
C4 C3 S2 N2 -117(6) 4_565 9_565
C4 C3 S2 N2 -12(5) 9_565 9_565
N2 C3 S2 N2 104(4) 12 9_565
N2 C3 S2 N2 47(3) . 9_565
S2 C3 S2 N2 27(3) 12 9_565
N2 C3 S2 N2 18(3) 4_565 9_565
S2 C3 S2 N2 33(3) 9_565 9_565
S2 C3 S2 N2 53(3) 4_565 9_565
C2 C3 S2 C4 28.1(17) 9_565 4_565
C2 C3 S2 C4 84(5) 4_565 4_565
C4 C3 S2 C4 105(7) 9_565 4_565
N2 C3 S2 C4 -140(4) 12 4_565
N2 C3 S2 C4 163(4) . 4_565
S2 C3 S2 C4 143(4) 12 4_565
N2 C3 S2 C4 134(4) 4_565 4_565
N2 C3 S2 C4 117(6) 9_565 4_565
S2 C3 S2 C4 149(4) 9_565 4_565
S2 C3 S2 C4 169(9) 4_565 4_565
C2 C3 S2 C2 56(4) 4_565 9_565
C4 C3 S2 C2 -28.1(17) 4_565 9_565
C4 C3 S2 C2 77(5) 9_565 9_565
N2 C3 S2 C2 -168(2) 12 9_565
N2 C3 S2 C2 135(3) . 9_565
S2 C3 S2 C2 115(3) 12 9_565
N2 C3 S2 C2 106(3) 4_565 9_565
N2 C3 S2 C2 88(4) 9_565 9_565
S2 C3 S2 C2 121(3) 9_565 9_565
S2 C3 S2 C2 141(7) 4_565 9_565
C2 C3 S2 C4 -137(3) 9_565 .
C2 C3 S2 C4 -82(3) 4_565 .
C4 C3 S2 C4 -165(4) 4_565 .
C4 C3 S2 C4 -61(4) 9_565 .
N2 C3 S2 C4 54.8(11) 12 .
N2 C3 S2 C4 -2.2 . .
S2 C3 S2 C4 -22.1 12 .
N2 C3 S2 C4 -31.2(15) 4_565 .
N2 C3 S2 C4 -49(3) 9_565 .
S2 C3 S2 C4 -16.3(16) 9_565 .
S2 C3 S2 C4 4(5) 4_565 .
C2 C3 S2 C2 -145(3) 9_565 12
C2 C3 S2 C2 -90(2) 4_565 12
C4 C3 S2 C2 -174(4) 4_565 12
C4 C3 S2 C2 -69(4) 9_565 12
N2 C3 S2 C2 46.7(8) 12 12
N2 C3 S2 C2 -10.3(4) . 12
S2 C3 S2 C2 -30.1(4) 12 12
N2 C3 S2 C2 -39.3(13) 4_565 12
N2 C3 S2 C2 -57(3) 9_565 12
S2 C3 S2 C2 -24.4(15) 9_565 12
S2 C3 S2 C2 -4(5) 4_565 12
C2 C3 S2 C3 -121(3) 9_565 9_565
C2 C3 S2 C3 -65(2) 4_565 9_565
C4 C3 S2 C3 -149(4) 4_565 9_565
C4 C3 S2 C3 -44(4) 9_565 9_565
N2 C3 S2 C3 71.1(12) 12 9_565
N2 C3 S2 C3 14.1(8) . 9_565
S2 C3 S2 C3 -5.8(8) 12 9_565
N2 C3 S2 C3 -14.9(10) 4_565 9_565
N2 C3 S2 C3 -33(2) 9_565 9_565
S2 C3 S2 C3 0.0(12) 9_565 9_565
S2 C3 S2 C3 20(5) 4_565 9_565
C2 C3 S2 C2 -56(4) 9_565 4_565
C4 C3 S2 C2 -84(5) 4_565 4_565
C4 C3 S2 C2 21(2) 9_565 4_565
N2 C3 S2 C2 136(2) 12 4_565
N2 C3 S2 C2 79(3) . 4_565
S2 C3 S2 C2 60(3) 12 4_565
N2 C3 S2 C2 50(2) 4_565 4_565
N2 C3 S2 C2 33(3) 9_565 4_565
S2 C3 S2 C2 65(2) 9_565 4_565
S2 C3 S2 C2 86(5) 4_565 4_565
S2 S2 C4 C2 128(17) 4_565 12
N2 S2 C4 C2 13(4) 12 12
N2 S2 C4 C2 -126(6) 9_565 12
C4 S2 C4 C2 -53(6) 4_565 12
C2 S2 C4 C2 -70(5) 9_565 12
C3 S2 C4 C2 -40(5) . 12
C3 S2 C4 C2 -74(5) 9_565 12
C2 S2 C4 C2 -61(5) 4_565 12
S2 S2 C4 C3 -158(17) 4_565 9_565
N2 S2 C4 C3 87(2) 12 9_565
N2 S2 C4 C3 -52.2(15) 9_565 9_565
C4 S2 C4 C3 21(4) 4_565 9_565
C2 S2 C4 C3 4(2) 9_565 9_565
C3 S2 C4 C3 33.3(15) . 9_565
C2 S2 C4 C3 74(5) 12 9_565
C2 S2 C4 C3 13.0(10) 4_565 9_565
N2 S2 C4 S2 -115(15) 12 4_565
N2 S2 C4 S2 106(16) 9_565 4_565
C4 S2 C4 S2 179(19) 4_565 4_565
C2 S2 C4 S2 162(18) 9_565 4_565
C3 S2 C4 S2 -169(16) . 4_565
C2 S2 C4 S2 -128(17) 12 4_565
C3 S2 C4 S2 158(17) 9_565 4_565
C2 S2 C4 S2 171(16) 4_565 4_565
S2 S2 C4 N2 -106(16) 4_565 9_565
N2 S2 C4 N2 139(3) 12 9_565
C4 S2 C4 N2 73(4) 4_565 9_565
C2 S2 C4 N2 56(3) 9_565 9_565
C3 S2 C4 N2 85(2) . 9_565
C2 S2 C4 N2 126(6) 12 9_565
C3 S2 C4 N2 52.2(15) 9_565 9_565
C2 S2 C4 N2 65.3(17) 4_565 9_565
S2 S2 C4 N2 115(15) 4_565 12
N2 S2 C4 N2 -139(3) 9_565 12
C4 S2 C4 N2 -66(5) 4_565 12
C2 S2 C4 N2 -83(3) 9_565 12
C3 S2 C4 N2 -53.6(17) . 12
C2 S2 C4 N2 -13(4) 12 12
C3 S2 C4 N2 -87(2) 9_565 12
C2 S2 C4 N2 -73.8(18) 4_565 12
S2 S2 C4 C2 170(16) 4_565 .
N2 S2 C4 C2 54.6(17) 12 .
N2 S2 C4 C2 -84(2) 9_565 .
C4 S2 C4 C2 -12(4) 4_565 .
C2 S2 C4 C2 -29(2) 9_565 .
C3 S2 C4 C2 1.0 . .
C2 S2 C4 C2 42(5) 12 .
C3 S2 C4 C2 -32.2(15) 9_565 .
C2 S2 C4 C2 -19.2(12) 4_565 .
S2 S2 C4 C4 -179(16) 4_565 12
N2 S2 C4 C4 66.1(17) 12 12
N2 S2 C4 C4 -73(2) 9_565 12
C4 S2 C4 C4 0(4) 4_565 12
C2 S2 C4 C4 -17(2) 9_565 12
C3 S2 C4 C4 12.5 . 12
C2 S2 C4 C4 53(5) 12 12
C3 S2 C4 C4 -20.8(15) 9_565 12
C2 S2 C4 C4 -7.7(12) 4_565 12
C2 C4 C2 C4 180.0 12 12
C3 C4 C2 C4 11.1(19) 9_565 12
S2 C4 C2 C4 85(2) 4_565 12
N2 C4 C2 C4 60.6(18) 9_565 12
N2 C4 C2 C4 100.32(13) 12 12
S2 C4 C2 C4 83.9 . 12
C2 C4 C2 C3 168.9(19) 12 9_565
S2 C4 C2 C3 74(3) 4_565 9_565
N2 C4 C2 C3 49(3) 9_565 9_565
N2 C4 C2 C3 89.2(19) 12 9_565
S2 C4 C2 C3 72.7(19) . 9_565
C4 C4 C2 C3 -11.1(19) 12 9_565
C2 C4 C2 S2 121(2) 12 9_565
C3 C4 C2 S2 -47(2) 9_565 9_565
S2 C4 C2 S2 27(4) 4_565 9_565
N2 C4 C2 S2 2(3) 9_565 9_565
N2 C4 C2 S2 42(2) 12 9_565
S2 C4 C2 S2 25(2) . 9_565
C4 C4 C2 S2 -59(2) 12 9_565
C3 C4 C2 C2 -168.9(19) 9_565 12
S2 C4 C2 C2 -95(2) 4_565 12
N2 C4 C2 C2 -119.4(18) 9_565 12
N2 C4 C2 C2 -79.68(13) 12 12
S2 C4 C2 C2 -96.1 . 12
C4 C4 C2 C2 180.0 12 12
C2 C4 C2 N2 134.0(15) 12 4_565
C3 C4 C2 N2 -34.9(15) 9_565 4_565
S2 C4 C2 N2 39(3) 4_565 4_565
N2 C4 C2 N2 15(3) 9_565 4_565
N2 C4 C2 N2 54.3(15) 12 4_565
S2 C4 C2 N2 37.9(15) . 4_565
C4 C4 C2 N2 -46.0(15) 12 4_565
C2 C4 C2 N2 96.7 12 .
C3 C4 C2 N2 -72.2(19) 9_565 .
S2 C4 C2 N2 2(2) 4_565 .
N2 C4 C2 N2 -22.8(18) 9_565 .
N2 C4 C2 N2 16.97(13) 12 .
S2 C4 C2 N2 0.5 . .
C4 C4 C2 N2 -83.3 12 .
C2 C4 C2 S2 114.61(18) 12 12
C3 C4 C2 S2 -54(2) 9_565 12
S2 C4 C2 S2 20(2) 4_565 12
N2 C4 C2 S2 -4.8(17) 9_565 12
N2 C4 C2 S2 34.9(2) 12 12
S2 C4 C2 S2 18.49(18) . 12
C4 C4 C2 S2 -65.39(19) 12 12
C2 C4 C2 S2 95(2) 12 4_565
C3 C4 C2 S2 -74(3) 9_565 4_565
N2 C4 C2 S2 -24.9(10) 9_565 4_565
N2 C4 C2 S2 15(2) 12 4_565
S2 C4 C2 S2 -2(2) . 4_565
C4 C4 C2 S2 -85(2) 12 4_565
C2 C3 N2 S2 -56(2) 9_565 12
C2 C3 N2 S2 10(2) 4_565 12
C4 C3 N2 S2 -91(4) 4_565 12
C4 C3 N2 S2 30(3) 9_565 12
N2 C3 N2 S2 -126.4(17) 12 12
S2 C3 N2 S2 -110.1(17) . 12
N2 C3 N2 S2 -41.1(17) 4_565 12
N2 C3 N2 S2 -95.3(14) 9_565 12
S2 C3 N2 S2 -43(5) 9_565 12
S2 C3 N2 S2 -111.4(15) 4_565 12
C2 C3 N2 S2 -13(6) 9_565 9_565
C2 C3 N2 S2 53(6) 4_565 9_565
C4 C3 N2 S2 -48(6) 4_565 9_565
C4 C3 N2 S2 73(6) 9_565 9_565
N2 C3 N2 S2 -84(6) 12 9_565
S2 C3 N2 S2 -67(6) . 9_565
S2 C3 N2 S2 43(5) 12 9_565
N2 C3 N2 S2 2(4) 4_565 9_565
N2 C3 N2 S2 -52(6) 9_565 9_565
S2 C3 N2 S2 -69(6) 4_565 9_565
C2 C3 N2 N2 -15(3) 9_565 4_565
C2 C3 N2 N2 51(2) 4_565 4_565
C4 C3 N2 N2 -49(5) 4_565 4_565
C4 C3 N2 N2 72(4) 9_565 4_565
N2 C3 N2 N2 -85.2(18) 12 4_565
S2 C3 N2 N2 -69.0(18) . 4_565
S2 C3 N2 N2 41.1(17) 12 4_565
N2 C3 N2 N2 -54(2) 9_565 4_565
S2 C3 N2 N2 -2(4) 9_565 4_565
S2 C3 N2 N2 -70(2) 4_565 4_565
C2 C3 N2 C4 -86(4) 9_565 9_565
C2 C3 N2 C4 -20.2(13) 4_565 9_565
C4 C3 N2 C4 -121(6) 4_565 9_565
N2 C3 N2 C4 -157(3) 12 9_565
S2 C3 N2 C4 -140(3) . 9_565
S2 C3 N2 C4 -30(3) 12 9_565
N2 C3 N2 C4 -72(4) 4_565 9_565
N2 C3 N2 C4 -126(3) 9_565 9_565
S2 C3 N2 C4 -73(6) 9_565 9_565
S2 C3 N2 C4 -142(3) 4_565 9_565
C2 C3 N2 C4 41(3) 9_565 12
C2 C3 N2 C4 108(2) 4_565 12
C4 C3 N2 C4 7(4) 4_565 12
C4 C3 N2 C4 128(3) 9_565 12
N2 C3 N2 C4 -29.1(7) 12 12
S2 C3 N2 C4 -12.8(7) . 12
S2 C3 N2 C4 97.3(10) 12 12
N2 C3 N2 C4 56.2(13) 4_565 12
N2 C3 N2 C4 2.1(12) 9_565 12
S2 C3 N2 C4 55(5) 9_565 12
S2 C3 N2 C4 -14.1(13) 4_565 12
C2 C3 N2 C2 -66(3) 9_565 4_565
C4 C3 N2 C2 -101(6) 4_565 4_565
C4 C3 N2 C2 20.2(13) 9_565 4_565
N2 C3 N2 C2 -137(2) 12 4_565
S2 C3 N2 C2 -120(2) . 4_565
S2 C3 N2 C2 -10(2) 12 4_565
N2 C3 N2 C2 -51(2) 4_565 4_565
N2 C3 N2 C2 -105(2) 9_565 4_565
S2 C3 N2 C2 -53(6) 9_565 4_565
S2 C3 N2 C2 -122(2) 4_565 4_565
C2 C3 N2 C2 57(3) 9_565 .
C2 C3 N2 C2 123(2) 4_565 .
C4 C3 N2 C2 22(5) 4_565 .
C4 C3 N2 C2 143(3) 9_565 .
N2 C3 N2 C2 -13.5 12 .
S2 C3 N2 C2 2.8 . .
S2 C3 N2 C2 112.8(17) 12 .
N2 C3 N2 C2 71.7(18) 4_565 .
N2 C3 N2 C2 17.6(13) 9_565 .
S2 C3 N2 C2 70(6) 9_565 .
S2 C3 N2 C2 1.4(12) 4_565 .
C2 C3 N2 C3 39(2) 9_565 9_565
C2 C3 N2 C3 105(3) 4_565 9_565
C4 C3 N2 C3 5(4) 4_565 9_565
C4 C3 N2 C3 126(4) 9_565 9_565
N2 C3 N2 C3 -31.1(9) 12 9_565
S2 C3 N2 C3 -14.8(9) . 9_565
S2 C3 N2 C3 95.3(15) 12 9_565
N2 C3 N2 C3 54.1(13) 4_565 9_565
N2 C3 N2 C3 0.0(11) 9_565 9_565
S2 C3 N2 C3 52(5) 9_565 9_565
S2 C3 N2 C3 -16.2(11) 4_565 9_565
C4 C2 N2 S2 -13(3) 12 12
C3 C2 N2 S2 70(2) 9_565 12
S2 C2 N2 S2 -17(4) 9_565 12
C2 C2 N2 S2 115(3) 12 12
N2 C2 N2 S2 18(3) 4_565 12
C4 C2 N2 S2 103(3) . 12
S2 C2 N2 S2 104(3) 4_565 12
C4 C2 N2 S2 4(6) 12 9_565
C3 C2 N2 S2 87(5) 9_565 9_565
C2 C2 N2 S2 132(5) 12 9_565
N2 C2 N2 S2 35(4) 4_565 9_565
C4 C2 N2 S2 120(5) . 9_565
S2 C2 N2 S2 17(4) 12 9_565
S2 C2 N2 S2 121(4) 4_565 9_565
C4 C2 N2 N2 -32(6) 12 4_565
C3 C2 N2 N2 51(2) 9_565 4_565
S2 C2 N2 N2 -35(4) 9_565 4_565
C2 C2 N2 N2 96.1(8) 12 4_565
C4 C2 N2 N2 84.6(8) . 4_565
S2 C2 N2 N2 -18(3) 12 4_565
S2 C2 N2 N2 85.5(13) 4_565 4_565
C4 C2 N2 C4 -79(6) 12 9_565
C3 C2 N2 C4 3.2(17) 9_565 9_565
S2 C2 N2 C4 -83(6) 9_565 9_565
C2 C2 N2 C4 48(2) 12 9_565
N2 C2 N2 C4 -48(2) 4_565 9_565
C4 C2 N2 C4 37(2) . 9_565
S2 C2 N2 C4 -66(3) 12 9_565
S2 C2 N2 C4 38(2) 4_565 9_565
C3 C2 N2 C4 83(5) 9_565 12
S2 C2 N2 C4 -4(6) 9_565 12
C2 C2 N2 C4 128(6) 12 12
N2 C2 N2 C4 32(6) 4_565 12
C4 C2 N2 C4 116(6) . 12
S2 C2 N2 C4 13(3) 12 12
S2 C2 N2 C4 117(6) 4_565 12
C4 C2 N2 C3 -118(6) 12 .
C3 C2 N2 C3 -35.6(14) 9_565 .
S2 C2 N2 C3 -122(5) 9_565 .
C2 C2 N2 C3 9.4 12 .
N2 C2 N2 C3 -86.7(8) 4_565 .
C4 C2 N2 C3 -2.1 . .
S2 C2 N2 C3 -105(3) 12 .
S2 C2 N2 C3 -1.2(10) 4_565 .
C4 C2 N2 C2 -79(6) 12 4_565
C3 C2 N2 C2 4.1(14) 9_565 4_565
S2 C2 N2 C2 -82(5) 9_565 4_565
C2 C2 N2 C2 49.2(15) 12 4_565
N2 C2 N2 C2 -46.9(18) 4_565 4_565
C4 C2 N2 C2 37.6(15) . 4_565
S2 C2 N2 C2 -65(3) 12 4_565
S2 C2 N2 C2 38.5(18) 4_565 4_565
C4 C2 N2 C3 -83(5) 12 9_565
S2 C2 N2 C3 -87(5) 9_565 9_565
C2 C2 N2 C3 45.0(14) 12 9_565
N2 C2 N2 C3 -51(2) 4_565 9_565
C4 C2 N2 C3 33.5(14) . 9_565
S2 C2 N2 C3 -70(2) 12 9_565
S2 C2 N2 C3 34.4(13) 4_565 9_565
